data_4513635
loop_
_publ_author_name
'Pang, Xue'
'Wang, Hui'
'Wang, Weizhou'
'Jin, Wei Jun'

_publ_section_title
;
 Phosphorescent \p-Hole&#x00B7;&#x00B7;&#x00B7;\p Bonding Cocrystals of
 Pyrene with Halo-perfluorobenzenes (F, Cl, Br, I)
;
_journal_issue 10
_journal_name_full 'Crystal Growth &amp; Design'
_journal_page_first 4938
_journal_paper_doi 10.1021/acs.cgd.5b00844
_journal_volume 15
_journal_year 2015
_chemical_formula_sum 'C22 H10 Br2 F4'
_chemical_formula_weight 510.12
_chemical_name_systematic
;

 ?

;
_space_group_IT_number 2
_symmetry_cell_setting triclinic
_symmetry_space_group_name_Hall '-P 1'
_symmetry_space_group_name_H-M 'P -1'
_atom_sites_solution_hydrogens geom
_atom_sites_solution_primary direct
_atom_sites_solution_secondary difmap
_audit_creation_method SHELXL-97
_cell_angle_alpha 116.290(8)
_cell_angle_beta 90.150(9)
_cell_angle_gamma 102.722(9)
_cell_formula_units_Z 1
_cell_length_a 7.046(4)
_cell_length_b 8.334(4)
_cell_length_c 8.623(5)
_cell_measurement_reflns_used 768
_cell_measurement_temperature 150(2)
_cell_measurement_theta_max 25.80
_cell_measurement_theta_min 2.98
_cell_volume 439.9(4)
_computing_cell_refinement 'Bruker SMART'
_computing_data_collection 'Bruker SMART'
_computing_data_reduction 'Bruker SAINT'
_computing_molecular_graphics 'Bruker SHELXTL'
_computing_publication_material 'Bruker SHELXTL'
_computing_structure_refinement 'SHELXL-97 (Sheldrick, 1997)'
_computing_structure_solution 'SHELXS-97 (Sheldrick, 1990)'
_diffrn_ambient_temperature 150(2)
_diffrn_measured_fraction_theta_full 0.978
_diffrn_measured_fraction_theta_max 0.978
_diffrn_measurement_device_type 'CCD area detector'
_diffrn_measurement_method 'phi and omega scans'
_diffrn_radiation_monochromator graphite
_diffrn_radiation_source 'fine-focus sealed tube'
_diffrn_radiation_type MoK\a
_diffrn_radiation_wavelength 0.71073
_diffrn_reflns_av_R_equivalents 0.0000
_diffrn_reflns_av_sigmaI/netI 0.0503
_diffrn_reflns_limit_h_max 8
_diffrn_reflns_limit_h_min -8
_diffrn_reflns_limit_k_max 8
_diffrn_reflns_limit_k_min -9
_diffrn_reflns_limit_l_max 10
_diffrn_reflns_limit_l_min -9
_diffrn_reflns_number 1535
_diffrn_reflns_theta_full 25.10
_diffrn_reflns_theta_max 25.10
_diffrn_reflns_theta_min 2.86
_exptl_absorpt_coefficient_mu 4.652
_exptl_absorpt_correction_T_max 0.7072
_exptl_absorpt_correction_T_min 0.4718
_exptl_absorpt_correction_type multi-scan
_exptl_absorpt_process_details sadabs
_exptl_crystal_colour Colorless
_exptl_crystal_density_diffrn 1.926
_exptl_crystal_density_method 'not measured'
_exptl_crystal_description Prism
_exptl_crystal_F_000 248
_exptl_crystal_size_max 0.19
_exptl_crystal_size_mid 0.09
_exptl_crystal_size_min 0.08
_refine_diff_density_max 0.745
_refine_diff_density_min -0.614
_refine_diff_density_rms 0.115
_refine_ls_extinction_method none
_refine_ls_goodness_of_fit_ref 1.088
_refine_ls_hydrogen_treatment constr
_refine_ls_matrix_type full
_refine_ls_number_parameters 128
_refine_ls_number_reflns 1535
_refine_ls_number_restraints 0
_refine_ls_restrained_S_all 1.088
_refine_ls_R_factor_all 0.0495
_refine_ls_R_factor_gt 0.0422
_refine_ls_shift/su_max 0.000
_refine_ls_shift/su_mean 0.000
_refine_ls_structure_factor_coef Fsqd
_refine_ls_weighting_details 'calc w=1/[\s^2^(Fo^2^)+(0.0324P)^2^+1.0630P] where P=(Fo^2^+2Fc^2^)/3'
_refine_ls_weighting_scheme calc
_refine_ls_wR_factor_gt 0.0950
_refine_ls_wR_factor_ref 0.0984
_reflns_number_gt 1364
_reflns_number_total 1535
_reflns_threshold_expression >2sigma(I)
_cod_data_source_file cg5b00844_si_001.cif
_cod_data_source_block 7
_cod_depositor_comments
;
The following automatic conversions were performed:

'_symmetry_cell_setting' value 'Triclinic' changed to 'triclinic'
according to
/usr/data/users/saulius/crontab/automatic-downloads/rss-feeds/ACS/lib/dictionaries/cif_core.dic
dictionary named 'cif_core.dic' version 2.4.2 from 2011-04-26.

Automatic conversion script
Id: cif_fix_values 3271 2015-04-21 07:52:19Z andrius 

 Adding full bibliography for 4513628--4513635.cif.
;
_cod_original_sg_symbol_H-M P-1
_cod_database_code 4513635

loop_
_symmetry_equiv_pos_as_xyz
'x, y, z'
'-x, -y, -z'

loop_
_atom_site_label
_atom_site_type_symbol
_atom_site_fract_x
_atom_site_fract_y
_atom_site_fract_z
_atom_site_U_iso_or_equiv
_atom_site_adp_type
_atom_site_occupancy
_atom_site_symmetry_multiplicity
_atom_site_calc_flag
_atom_site_refinement_flags
Br1 Br 0.50399(8) 0.69154(8) 0.74183(7) 0.0311(2) Uani 1 1 d .
C1 C 0.4979(7) 0.5830(7) 0.8904(6) 0.0226(11) Uani 1 1 d .
C2 C 0.5690(7) 0.6872(7) 1.0647(7) 0.0249(11) Uani 1 1 d .
C3 C 0.5711(7) 0.6060(7) 1.1724(6) 0.0238(11) Uani 1 1 d .
C4 C 0.9894(7) 0.2967(7) 1.1512(7) 0.0248(11) Uani 1 1 d .
H4 H 0.9994 0.2477 1.2307 0.030 Uiso 1 1 calc R
C5 C 0.9126(7) 0.1811(7) 0.9848(7) 0.0241(11) Uani 1 1 d .
H5 H 0.8682 0.0526 0.9502 0.029 Uiso 1 1 calc R
C7 C 0.8192(8) 0.1282(7) 0.6846(7) 0.0296(12) Uani 1 1 d .
H7 H 0.7784 -0.0012 0.6465 0.035 Uiso 1 1 calc R
C8 C 0.8019(8) 0.1974(8) 0.5681(7) 0.0338(13) Uani 1 1 d .
H8 H 0.7477 0.1156 0.4511 0.041 Uiso 1 1 calc R
C9 C 0.8629(8) 0.3850(7) 0.6203(7) 0.0269(12) Uani 1 1 d .
H9 H 0.8491 0.4304 0.5385 0.032 Uiso 1 1 calc R
C10 C 0.9439(7) 0.5083(7) 0.7899(7) 0.0221(11) Uani 1 1 d .
C11 C 0.9600(6) 0.4394(6) 0.9127(6) 0.0181(10) Uani 1 1 d .
C12 C 0.8965(7) 0.2469(6) 0.8595(6) 0.0206(10) Uani 1 1 d .
F1 F 0.6392(5) 0.8700(4) 1.1303(4) 0.0320(7) Uani 1 1 d .
F2 F 0.6424(5) 0.7123(4) 1.3392(4) 0.0324(7) Uani 1 1 d .

loop_
_atom_site_aniso_label
_atom_site_aniso_U_11
_atom_site_aniso_U_22
_atom_site_aniso_U_33
_atom_site_aniso_U_23
_atom_site_aniso_U_13
_atom_site_aniso_U_12
Br1 0.0311(3) 0.0354(3) 0.0294(3) 0.0176(2) 0.0012(2) 0.0071(2)
C1 0.014(2) 0.027(3) 0.020(3) 0.004(2) 0.003(2) 0.008(2)
C2 0.020(3) 0.019(3) 0.028(3) 0.005(2) 0.003(2) 0.002(2)
C3 0.022(3) 0.023(3) 0.015(2) -0.001(2) -0.001(2) 0.004(2)
C4 0.023(3) 0.025(3) 0.030(3) 0.015(2) 0.005(2) 0.008(2)
C5 0.025(3) 0.014(2) 0.035(3) 0.012(2) 0.002(2) 0.005(2)
C7 0.034(3) 0.018(3) 0.022(3) -0.001(2) -0.002(2) -0.001(2)
C8 0.034(3) 0.033(3) 0.017(3) -0.001(2) -0.007(2) 0.003(3)
C9 0.028(3) 0.031(3) 0.019(3) 0.010(2) 0.001(2) 0.006(2)
C10 0.020(3) 0.022(3) 0.024(3) 0.009(2) 0.004(2) 0.008(2)
C11 0.013(2) 0.018(2) 0.019(2) 0.005(2) 0.0047(19) 0.0038(19)
C12 0.020(2) 0.016(2) 0.021(3) 0.004(2) 0.002(2) 0.005(2)
F1 0.0405(18) 0.0155(15) 0.0274(16) 0.0011(13) 0.0012(14) 0.0014(13)
F2 0.0374(18) 0.0280(17) 0.0161(15) -0.0010(13) -0.0033(13) 0.0019(14)

loop_
_atom_type_symbol
_atom_type_description
_atom_type_scat_dispersion_real
_atom_type_scat_dispersion_imag
_atom_type_scat_source
C C 0.0033 0.0016 'International Tables Vol C Tables 4.2.6.8 and 6.1.1.4'
H H 0.0000 0.0000 'International Tables Vol C Tables 4.2.6.8 and 6.1.1.4'
F F 0.0171 0.0103 'International Tables Vol C Tables 4.2.6.8 and 6.1.1.4'
Br Br -0.2901 2.4595 'International Tables Vol C Tables 4.2.6.8 and 6.1.1.4'

loop_
_geom_angle_atom_site_label_1
_geom_angle_atom_site_label_2
_geom_angle_atom_site_label_3
_geom_angle
_geom_angle_site_symmetry_1
_geom_angle_site_symmetry_3
C2 C1 C3 118.0(5) . 2_667
C2 C1 Br1 121.2(4) . .
C3 C1 Br1 120.7(4) 2_667 .
F1 C2 C3 119.0(5) . .
F1 C2 C1 119.9(5) . .
C3 C2 C1 121.1(5) . .
F2 C3 C2 118.8(5) . .
F2 C3 C1 120.3(5) . 2_667
C2 C3 C1 120.9(5) . 2_667
C5 C4 C10 121.3(5) . 2_767
C5 C4 H4 119.4 . .
C10 C4 H4 119.4 2_767 .
C4 C5 C12 121.7(4) . .
C4 C5 H5 119.2 . .
C12 C5 H5 119.2 . .
C8 C7 C12 120.9(5) . .
C8 C7 H7 119.6 . .
C12 C7 H7 119.6 . .
C7 C8 C9 120.5(5) . .
C7 C8 H8 119.8 . .
C9 C8 H8 119.8 . .
C8 C9 C10 121.3(5) . .
C8 C9 H9 119.4 . .
C10 C9 H9 119.4 . .
C9 C10 C11 119.0(5) . .
C9 C10 C4 123.0(5) . 2_767
C11 C10 C4 118.0(4) . 2_767
C11 C11 C12 119.4(5) 2_767 .
C11 C11 C10 120.8(5) 2_767 .
C12 C11 C10 119.8(4) . .
C7 C12 C11 118.6(5) . .
C7 C12 C5 122.5(5) . .
C11 C12 C5 118.9(4) . .

loop_
_geom_bond_atom_site_label_1
_geom_bond_atom_site_label_2
_geom_bond_distance
_geom_bond_site_symmetry_2
Br1 C1 1.863(5) .
C1 C2 1.383(7) .
C1 C3 1.384(7) 2_667
C2 F1 1.337(6) .
C2 C3 1.371(7) .
C3 F2 1.334(6) .
C3 C1 1.384(7) 2_667
C4 C5 1.350(7) .
C4 C10 1.433(7) 2_767
C4 H4 0.9500 .
C5 C12 1.426(7) .
C5 H5 0.9500 .
C7 C8 1.378(8) .
C7 C12 1.409(7) .
C7 H7 0.9500 .
C8 C9 1.383(8) .
C8 H8 0.9500 .
C9 C10 1.388(7) .
C9 H9 0.9500 .
C10 C11 1.424(7) .
C10 C4 1.433(7) 2_767
C11 C11 1.416(9) 2_767
C11 C12 1.420(7) .
